data_1566054
loop_
_publ_author_name
'Ding, Tao'
'Chen, Jing-Ru'
'Chen, Jing-Jing'
'Li, Zi-Yu'
'Gao, Dan'
'Zheng, Li-Na'
'Gao, Zi-Wei'

_publ_section_title
;
 Construction of two new Co(II)-organic frameworks based on diverse metal
 clusters: Highly selective C2H2 and CO2 capture and magnetic properties
;
_journal_name_full 'Journal of Solid State Chemistry'
_journal_page_first 122629
_journal_paper_doi 10.1016/j.jssc.2021.122629
_journal_volume 305
_journal_year 2022
_chemical_formula_moiety 'C45 H35 Co4 N3 O24'
_chemical_formula_sum 'C45 H35 Co4 N3 O24'
_chemical_formula_weight 1237.48
_space_group_crystal_system monoclinic
_space_group_IT_number 14
_space_group_name_Hall '-P 2ybc'
_space_group_name_H-M_alt 'P 1 21/c 1'
_atom_sites_solution_hydrogens mixed
_cell_angle_alpha 90
_cell_angle_beta 105.950(16)
_cell_angle_gamma 90
_cell_formula_units_Z 4
_cell_length_a 28.03(2)
_cell_length_b 16.636(15)
_cell_length_c 17.048(15)
_cell_measurement_reflns_used 4891
_cell_measurement_temperature 296(2)
_cell_measurement_theta_max 26.25
_cell_measurement_theta_min 2.45
_cell_volume 7644(11)
_computing_cell_refinement 'SAINT v8.27A (Bruker, 2012)'
_computing_data_reduction 'SAINT v8.27A (Bruker, 2012)'
_computing_molecular_graphics 'Olex2 (Dolomanov et al., 2009)'
_computing_publication_material 'Olex2 (Dolomanov et al., 2009)'
_computing_structure_refinement 'ShelXL (Sheldrick, 2015)'
_computing_structure_solution 'SHELXS-97 (Sheldrick, 2008)'
_diffrn_ambient_temperature 296.15
_diffrn_measured_fraction_theta_full 0.997
_diffrn_measured_fraction_theta_max 0.988
_diffrn_measurement_device_type 'Bruker APEX-II CCD'
_diffrn_measurement_method '\f and \w scans'
_diffrn_radiation_monochromator graphite
_diffrn_radiation_type MoK\a
_diffrn_radiation_wavelength 0.71073
_diffrn_reflns_av_R_equivalents 0.1053
_diffrn_reflns_av_unetI/netI 0.1384
_diffrn_reflns_Laue_measured_fraction_full 0.997
_diffrn_reflns_Laue_measured_fraction_max 0.988
_diffrn_reflns_limit_h_max 32
_diffrn_reflns_limit_h_min -34
_diffrn_reflns_limit_k_max 12
_diffrn_reflns_limit_k_min -20
_diffrn_reflns_limit_l_max 21
_diffrn_reflns_limit_l_min -18
_diffrn_reflns_number 38863
_diffrn_reflns_point_group_measured_fraction_full 0.997
_diffrn_reflns_point_group_measured_fraction_max 0.988
_diffrn_reflns_theta_full 25.242
_diffrn_reflns_theta_max 26.368
_diffrn_reflns_theta_min 0.756
_diffrn_standards_number 0
_exptl_absorpt_coefficient_mu 0.912
_exptl_absorpt_correction_T_max 0.7457
_exptl_absorpt_correction_T_min 0.5792
_exptl_absorpt_correction_type multi-scan
_exptl_absorpt_process_details
;
SADABS-2012/1 (Bruker,2012) was used for absorption correction.
wR2(int) was 0.1094 before and 0.0617 after correction.
The Ratio of minimum to maximum transmission is 0.7767.
The \l/2 correction factor is 0.0015.
;
_exptl_crystal_colour red
_exptl_crystal_density_diffrn 1.075
_exptl_crystal_density_meas .
_exptl_crystal_density_method 'not measured'
_exptl_crystal_description block
_exptl_crystal_F_000 2504
_exptl_crystal_size_max 0.30
_exptl_crystal_size_mid 0.26
_exptl_crystal_size_min 0.25
_refine_diff_density_max 1.885
_refine_diff_density_min -1.340
_refine_diff_density_rms 0.195
_refine_ls_extinction_coef .
_refine_ls_extinction_method none
_refine_ls_goodness_of_fit_ref 1.029
_refine_ls_hydrogen_treatment constr
_refine_ls_matrix_type full
_refine_ls_number_parameters 728
_refine_ls_number_reflns 15448
_refine_ls_number_restraints 226
_refine_ls_restrained_S_all 1.029
_refine_ls_R_factor_all 0.1374
_refine_ls_R_factor_gt 0.1030
_refine_ls_shift/su_max 0.001
_refine_ls_shift/su_mean 0.000
_refine_ls_structure_factor_coef Fsqd
_refine_ls_weighting_details 'w=1/[\s^2^(Fo^2^)+(0.2000P)^2^] where P=(Fo^2^+2Fc^2^)/3'
_refine_ls_weighting_scheme calc
_refine_ls_wR_factor_gt 0.2857
_refine_ls_wR_factor_ref 0.3181
_reflns_Friedel_coverage 0.000
_reflns_Friedel_fraction_full .
_reflns_Friedel_fraction_max .
_reflns_number_gt 9599
_reflns_number_total 15448
_reflns_threshold_expression 'I > 2\s(I)'
_cod_data_source_file JSSC-2022-305-122629.cif
_cod_data_source_block 2
_cod_database_code 1566054
_shelx_space_group_comment
;
The symmetry employed for this shelxl refinement is uniquely defined
by the following loop, which should always be used as a source of
symmetry information in preference to the above space-group names.
They are only intended as comments.
;
_exptl_absorpt_special_details 'SADABS; Bruker, 2012'
_olex2_refinement_description
;
1. Fixed Uiso
 At 1.2 times of:
  All C(H) groups
 At 1.5 times of:
  All C(H,H,H) groups, All O(H,H) groups
2. Restrained distances
 O18-C41
 1.2 with sigma of 0.02
 C41-N3
 1.5 with sigma of 0.02
 N3-C42
 1.5 with sigma of 0.02
 N3-C43
 1.5 with sigma of 0.02
 C41-C42 = C42-C43 = C43-C41
 2.5 with sigma of 0.01
 O18-C41A
 1.2 with sigma of 0.02
 C41A-N3A
 1.5 with sigma of 0.02
 N3A-C43A
 1.5 with sigma of 0.02
 N3A-C42A
 1.5 with sigma of 0.02
 C42A-C43
 0.5 with sigma of 0.01
 C41A-C42A = C42A-C43A = C43A-C41A
 2.5 with sigma of 0.01
3. Restrained planarity
 C42, N3, C43, C41, O18
 with sigma of 0.1
 C41A, C42A, N3A, C43A, O18
 with sigma of 0.1
4. Rigid bond restraints
 O18, N3, C41, C42, C43, C43A, N3A, C42A, C41A
 with sigma for 1-2 distances of 0.0051 and sigma for 1-3 distances of 0.1
5. Uiso/Uaniso restraints and constraints
O18 \\sim N3 \\sim C41 \\sim C42 \\sim C43 \\sim C43A \\sim N3A \\sim C42A
\\sim C41A: within 2A with sigma of 0.0051 and sigma for terminal atoms of 0.2
Uanis(C25) \\sim Ueq: with sigma of 0.001 and sigma for terminal atoms of 0.002
Uanis(C39) \\sim Ueq, Uanis(C20) \\sim Ueq: with sigma of 0.005 and sigma for
terminal atoms of 0.01
Uanis(C29) \\sim Ueq: with sigma of 0.005 and sigma for terminal atoms of 0.01
Uanis(O18) \\sim Ueq, Uanis(N3) \\sim Ueq, Uanis(C41) \\sim Ueq, Uanis(C42)
\\sim Ueq, Uanis(C43) \\sim Ueq, Uanis(C43A) \\sim Ueq, Uanis(N3A) \\sim Ueq,
Uanis(C42A) \\sim Ueq, Uanis(C41A) \\sim Ueq: with sigma of 0.005 and sigma for
terminal atoms of 0.02
6. Others
 Sof(C43A)=Sof(H43D)=Sof(H43E)=Sof(H43F)=Sof(N3A)=Sof(C42A)=Sof(H42D)=
 Sof(H42E)=Sof(H42F)=Sof(C41A)=Sof(H41A)=1-FVAR(1)
 Sof(N3)=Sof(C41)=Sof(H41)=Sof(C42)=Sof(H42A)=Sof(H42B)=Sof(H42C)=Sof(C43)=
 Sof(H43A)=Sof(H43B)=Sof(H43C)=FVAR(1)
7.a Riding coordinates:
 O20(H20A,H20B), C40(H40), C43A(H43D,H43E,H43F), C42A(H42D,H42E,H42F)
7.b Rotating group:
 O24(H24A,H24B), O19(H19A,H19B), O23(H23A,H23B), O21(H21A,H21B)
7.c Aromatic/amide H refined with riding coordinates:
 C44(H44), C17(H17), C28(H28), C29(H29), C45(H45), C32(H32), C16(H16),
 C15(H15), C14(H14), C13(H13), C10(H10), C11(H11), C35(H35), C34(H34), C33(H33),
  C39(H39), C36(H36), C41(H41), C41A(H41A)
7.d Idealised Me refined as rotating group:
 C42(H42A,H42B,H42C), C43(H43A,H43B,H43C)
;

loop_
_space_group_symop_operation_xyz
'x, y, z'
'-x, y+1/2, -z+1/2'
'-x, -y, -z'
'x, -y-1/2, z-1/2'

loop_
_atom_site_label
_atom_site_type_symbol
_atom_site_fract_x
_atom_site_fract_y
_atom_site_fract_z
_atom_site_U_iso_or_equiv
_atom_site_adp_type
_atom_site_occupancy
_atom_site_site_symmetry_order
_atom_site_calc_flag
_atom_site_refinement_flags_posn
_atom_site_refinement_flags_adp
_atom_site_refinement_flags_occupancy
_atom_site_disorder_assembly
_atom_site_disorder_group
Co2 Co 0.39252(4) 0.60582(6) 1.04923(6) 0.0162(3) Uani 1 1 d . . . . .
Co4 Co 0.06986(4) 0.10292(6) 0.58338(7) 0.0214(3) Uani 1 1 d . . . . .
Co3 Co 0.14306(4) 0.11013(6) 0.78963(6) 0.0188(3) Uani 1 1 d . . . . .
Co1 Co 0.51726(4) 0.59078(6) 1.04273(6) 0.0145(2) Uani 1 1 d . . . . .
O22 O 0.2080(2) 0.2265(4) 0.6980(4) 0.0433(17) Uani 1 1 d . . . . .
O16 O -0.0920(2) -0.2994(4) 0.7268(4) 0.0366(15) Uani 1 1 d . . . . .
O8 O 0.2008(2) 0.1944(4) 0.8194(4) 0.0354(15) Uani 1 1 d . . . . .
O17 O -0.0388(2) -0.3192(4) 0.8493(4) 0.0419(17) Uani 1 1 d . . . . .
O6 O 0.3569(2) 0.5128(3) 0.9684(3) 0.0227(12) Uani 1 1 d . . . . .
O14 O 0.3452(2) -0.3085(3) 0.9774(4) 0.0316(14) Uani 1 1 d . . . . .
O5 O 0.5664(2) 0.1908(3) 1.3740(4) 0.0311(14) Uani 1 1 d . . . . .
O15 O 0.3944(3) -0.2637(5) 0.9053(5) 0.061(2) Uani 1 1 d . . . . .
O4 O 0.4867(2) 0.1566(3) 1.3582(3) 0.0273(13) Uani 1 1 d . . . . .
O7 O 0.41406(18) 0.4703(3) 0.9094(3) 0.0191(11) Uani 1 1 d . . . . .
O24 O 0.5532(2) 0.6841(3) 1.0054(4) 0.0296(14) Uani 1 1 d . . . . .
H24A H 0.535875 0.726863 1.001643 0.044 Uiso 1 1 d GR . . . .
H24B H 0.557449 0.673142 0.958790 0.044 Uiso 1 1 d GR . . . .
O1 O 0.48730(18) 0.4801(3) 1.0687(3) 0.0149(10) Uani 1 1 d . . . . .
O2 O 0.4285(2) 0.5124(3) 1.1294(3) 0.0233(12) Uani 1 1 d . . . . .
O12 O 0.1950(2) 0.0190(3) 0.8121(3) 0.0290(13) Uani 1 1 d . . . . .
O13 O 0.2010(3) -0.0150(4) 0.6890(4) 0.0426(17) Uani 1 1 d . . . . .
O9 O 0.1436(2) 0.1111(3) 0.6604(3) 0.0255(13) Uani 1 1 d . . . . .
O19 O 0.0844(3) 0.2039(4) 0.5199(4) 0.0476(18) Uani 1 1 d . . . . .
H19A H 0.070646 0.257055 0.520444 0.071 Uiso 1 1 d GR . . . .
H19B H 0.106052 0.206423 0.484769 0.071 Uiso 1 1 d GR . . . .
O20 O -0.0051(2) 0.0973(4) 0.5060(4) 0.0420(17) Uani 1 1 d . . . . .
H20A H -0.021946 0.052823 0.522358 0.063 Uiso 1 1 d R . . . .
H20B H -0.004496 0.090033 0.450388 0.063 Uiso 1 1 d R . . . .
O18 O 0.0934(3) 0.0295(4) 0.4990(4) 0.0515(17) Uani 1 1 d D U . . .
O10 O 0.0576(2) -0.0037(3) 0.6395(3) 0.0298(14) Uani 1 1 d . . . . .
O11 O 0.0885(2) 0.0215(3) 0.7744(3) 0.0276(13) Uani 1 1 d . . . . .
O3 O 0.4435(2) 0.6167(3) 0.9762(3) 0.0213(12) Uani 1 1 d . . . . .
O23 O 0.3415(3) 0.5907(5) 1.1169(4) 0.0473(19) Uani 1 1 d . . . . .
H23A H 0.347095 0.564100 1.164553 0.071 Uiso 1 1 d GR . . . .
H23B H 0.310212 0.609527 1.103545 0.071 Uiso 1 1 d GR . . . .
O21 O 0.1478(3) 0.1047(5) 0.9183(4) 0.054(2) Uani 1 1 d . . . . .
H21A H 0.175134 0.106879 0.957915 0.081 Uiso 1 1 d GR . . . .
H21B H 0.122704 0.100128 0.938905 0.081 Uiso 1 1 d GR . . . .
N3 N 0.1115(5) -0.0980(7) 0.4513(8) 0.070(2) Uani 0.787(12) 1 d D U P A 1
N1 N 0.3724(2) 0.3553(4) 1.0700(4) 0.0242(15) Uani 1 1 d . . . . .
N2 N 0.1458(2) -0.1358(4) 0.8399(4) 0.0248(15) Uani 1 1 d . . . . .
C44 C 0.2923(3) 0.3232(6) 0.7708(5) 0.036(2) Uani 1 1 d . . . . .
H44 H 0.286604 0.312496 0.715435 0.043 Uiso 1 1 calc R . . . .
C5 C 0.3108(3) 0.3559(5) 0.9382(4) 0.0216(17) Uani 1 1 d . . . . .
C18 C 0.2642(3) 0.2850(5) 0.8144(5) 0.0264(18) Uani 1 1 d . . . . .
C17 C 0.2734(3) 0.3002(5) 0.9001(5) 0.0253(18) Uani 1 1 d . . . . .
H17 H 0.255027 0.273838 0.930135 0.030 Uiso 1 1 calc R . . . .
C38 C -0.0531(3) -0.2851(5) 0.7826(5) 0.0286(19) Uani 1 1 d . . . . .
C30 C 0.3150(3) -0.2041(5) 0.8815(5) 0.0283(19) Uani 1 1 d . . . . .
C37 C -0.0216(3) -0.2167(5) 0.7653(5) 0.0282(19) Uani 1 1 d . . . . .
C28 C 0.2856(4) -0.1021(6) 0.7786(6) 0.048(3) Uani 1 1 d . . . . .
H28 H 0.290446 -0.071545 0.735771 0.058 Uiso 1 1 calc R . . . .
C4 C 0.3398(3) 0.3954(4) 0.8907(5) 0.0174(15) Uani 1 1 d . . . . .
C29 C 0.3217(4) -0.1587(6) 0.8195(6) 0.039(2) Uani 1 1 d . U . . .
H29 H 0.350555 -0.164838 0.803370 0.046 Uiso 1 1 calc R . . . .
C45 C 0.3290(3) 0.3777(5) 0.8090(6) 0.032(2) Uani 1 1 d . . . . .
H45 H 0.347046 0.403169 0.777840 0.038 Uiso 1 1 calc R . . . .
C32 C 0.2715(3) -0.1972(6) 0.9034(5) 0.034(2) Uani 1 1 d . . . . .
H32 H 0.265807 -0.231042 0.943334 0.041 Uiso 1 1 calc R . . . .
C6 C 0.3228(3) 0.3648(5) 1.0280(5) 0.0248(18) Uani 1 1 d . . . . .
C31 C 0.3544(3) -0.2632(5) 0.9244(6) 0.032(2) Uani 1 1 d . . . . .
C16 C 0.2866(3) 0.3753(6) 1.0690(6) 0.036(2) Uani 1 1 d . . . . .
H16 H 0.253212 0.378869 1.040560 0.043 Uiso 1 1 calc R . . . .
C15 C 0.3016(3) 0.3801(6) 1.1532(5) 0.035(2) Uani 1 1 d . . . . .
H15 H 0.278393 0.391425 1.181552 0.042 Uiso 1 1 calc R . . . .
C14 C 0.3494(3) 0.3687(6) 1.1948(6) 0.034(2) Uani 1 1 d . . . . .
H14 H 0.358689 0.367813 1.251483 0.041 Uiso 1 1 calc R . . . .
C7 C 0.3851(3) 0.3583(5) 1.1524(5) 0.0210(17) Uani 1 1 d . . . . .
C8 C 0.4395(3) 0.3473(5) 1.1951(4) 0.0180(16) Uani 1 1 d . . . . .
C13 C 0.4537(3) 0.2839(5) 1.2495(4) 0.0203(16) Uani 1 1 d . . . . .
H13 H 0.429587 0.252545 1.262792 0.024 Uiso 1 1 calc R . . . .
C9 C 0.4758(3) 0.3951(5) 1.1728(4) 0.0192(16) Uani 1 1 d . . . . .
C10 C 0.5255(3) 0.3772(5) 1.2084(5) 0.0288(19) Uani 1 1 d . . . . .
H10 H 0.549730 0.408793 1.195817 0.035 Uiso 1 1 calc R . . . .
C11 C 0.5399(3) 0.3136(5) 1.2621(5) 0.0276(19) Uani 1 1 d . . . . .
H11 H 0.573419 0.301981 1.283116 0.033 Uiso 1 1 calc R . . . .
C1 C 0.4623(3) 0.4678(4) 1.1209(4) 0.0152(15) Uani 1 1 d . . . . .
C3 C 0.3725(3) 0.4633(5) 0.9257(4) 0.0184(16) Uani 1 1 d . . . . .
C19 C 0.2204(3) 0.2302(5) 0.7740(6) 0.032(2) Uani 1 1 d . . . . .
C20 C 0.0640(3) -0.0188(5) 0.7148(5) 0.0272(18) Uani 1 1 d . U . . .
C24 C 0.1890(3) -0.1320(5) 0.8951(5) 0.0219(17) Uani 1 1 d . . . . .
C23 C 0.1038(3) -0.1268(5) 0.8647(5) 0.0247(18) Uani 1 1 d . . . . .
C35 C 0.1050(4) -0.1146(6) 0.9456(6) 0.038(2) Uani 1 1 d . . . . .
H35 H 0.076204 -0.107933 0.961893 0.046 Uiso 1 1 calc R . . . .
C34 C 0.1547(4) -0.1128(8) 1.0047(6) 0.057(3) Uani 1 1 d . . . . .
H34 H 0.158063 -0.106316 1.060086 0.068 Uiso 1 1 calc R . . . .
C22 C 0.0544(3) -0.1388(5) 0.8049(5) 0.0236(17) Uani 1 1 d . . . . .
C21 C 0.0379(3) -0.0914(5) 0.7343(5) 0.0246(18) Uani 1 1 d . . . . .
C2 C 0.5199(3) 0.1983(5) 1.3430(4) 0.0202(16) Uani 1 1 d . . . . .
C27 C 0.2095(3) -0.0259(5) 0.7642(5) 0.0281(19) Uani 1 1 d . . . . .
C33 C 0.1952(3) -0.1206(7) 0.9771(5) 0.038(2) Uani 1 1 d . . . . .
H33 H 0.226878 -0.118301 1.013060 0.046 Uiso 1 1 calc R . . . .
C25 C 0.2360(3) -0.1405(5) 0.8669(5) 0.0252(18) Uani 1 1 d . U . . .
C26 C 0.2433(3) -0.0934(5) 0.8039(5) 0.0271(19) Uani 1 1 d . . . . .
C40 C -0.0082(3) -0.1086(6) 0.6808(6) 0.037(2) Uani 1 1 d . . . . .
H40 H -0.022782 -0.065238 0.685333 0.045 Uiso 1 1 d R . . . .
C39 C -0.0390(3) -0.1665(5) 0.6968(5) 0.033(2) Uani 1 1 d . U . . .
H39 H -0.071030 -0.172586 0.662920 0.040 Uiso 1 1 calc R . . . .
C36 C 0.0243(3) -0.2008(6) 0.8190(5) 0.033(2) Uani 1 1 d . . . . .
H36 H 0.035402 -0.232340 0.865504 0.039 Uiso 1 1 calc R . . . .
C12 C 0.5046(3) 0.2664(5) 1.2851(5) 0.0236(17) Uani 1 1 d . . . . .
C41 C 0.1108(6) -0.0371(7) 0.5118(8) 0.062(2) Uani 0.787(12) 1 d D U P A 1
H41 H 0.125289 -0.050723 0.565987 0.074 Uiso 0.787(12) 1 calc R . P A 1
C42 C 0.1373(9) -0.1737(8) 0.4791(13) 0.139(9) Uani 0.787(12) 1 d D U P A 1
H42A H 0.159260 -0.166639 0.532800 0.209 Uiso 0.787(12) 1 calc GR . P A 1
H42B H 0.156127 -0.189364 0.442280 0.209 Uiso 0.787(12) 1 calc GR . P A 1
H42C H 0.113427 -0.214678 0.480336 0.209 Uiso 0.787(12) 1 calc GR . P A 1
C43 C 0.0891(8) -0.0848(12) 0.3662(7) 0.117(8) Uani 0.787(12) 1 d D U P A 1
H43A H 0.053787 -0.090475 0.354626 0.175 Uiso 0.787(12) 1 calc GR . P A 1
H43B H 0.101618 -0.123466 0.334984 0.175 Uiso 0.787(12) 1 calc GR . P A 1
H43C H 0.096926 -0.031558 0.351764 0.175 Uiso 0.787(12) 1 calc GR . P A 1
C43A C 0.114(2) -0.127(3) 0.532(3) 0.074(13) Uani 0.213(12) 1 d D U P A 2
H43D H 0.090102 -0.165419 0.503446 0.111 Uiso 0.213(12) 1 d R . P A 2
H43E H 0.098002 -0.091309 0.562426 0.111 Uiso 0.213(12) 1 d R . P A 2
H43F H 0.140982 -0.153499 0.569426 0.111 Uiso 0.213(12) 1 d R . P A 2
N3A N 0.1317(12) -0.081(2) 0.472(2) 0.066(3) Uani 0.213(12) 1 d D U P A 2
C42A C 0.160(2) -0.123(2) 0.426(3) 0.090(16) Uani 0.213(12) 1 d D U P A 2
H42D H 0.179617 -0.164472 0.459188 0.135 Uiso 0.213(12) 1 d R . P A 2
H42E H 0.181897 -0.085602 0.410018 0.135 Uiso 0.213(12) 1 d R . P A 2
H42F H 0.138207 -0.146592 0.378308 0.135 Uiso 0.213(12) 1 d R . P A 2
C41A C 0.1200(13) 0.002(2) 0.460(2) 0.061(2) Uani 0.213(12) 1 d D U P A 2
H41A H 0.132078 0.034017 0.425183 0.074 Uiso 0.213(12) 1 calc R . P A 2

loop_
_atom_site_aniso_label
_atom_site_aniso_U_11
_atom_site_aniso_U_22
_atom_site_aniso_U_33
_atom_site_aniso_U_23
_atom_site_aniso_U_13
_atom_site_aniso_U_12
Co2 0.0134(5) 0.0151(5) 0.0194(5) -0.0019(4) 0.0035(4) 0.0003(4)
Co4 0.0169(5) 0.0211(6) 0.0245(6) -0.0003(4) 0.0031(4) 0.0005(4)
Co3 0.0111(5) 0.0173(5) 0.0254(6) -0.0013(4) 0.0008(4) 0.0002(4)
Co1 0.0112(5) 0.0120(5) 0.0209(5) -0.0016(4) 0.0052(4) -0.0016(4)
O22 0.035(4) 0.064(5) 0.028(3) -0.013(3) 0.005(3) -0.022(4)
O16 0.028(3) 0.026(3) 0.048(4) 0.012(3) -0.002(3) -0.013(3)
O8 0.029(3) 0.028(3) 0.045(4) 0.000(3) 0.004(3) -0.013(3)
O17 0.036(4) 0.054(4) 0.032(3) 0.020(3) 0.005(3) -0.020(3)
O6 0.018(3) 0.020(3) 0.032(3) -0.011(2) 0.010(2) -0.004(2)
O14 0.021(3) 0.029(3) 0.044(4) 0.013(3) 0.007(3) 0.009(3)
O5 0.024(3) 0.026(3) 0.038(3) 0.016(3) -0.001(3) 0.002(3)
O15 0.027(4) 0.075(5) 0.085(6) 0.047(5) 0.025(4) 0.032(4)
O4 0.017(3) 0.029(3) 0.033(3) 0.011(3) 0.002(2) -0.003(3)
O7 0.009(2) 0.021(3) 0.021(3) -0.001(2) -0.005(2) 0.000(2)
O24 0.035(3) 0.020(3) 0.039(3) -0.004(3) 0.018(3) -0.010(3)
O1 0.013(2) 0.013(2) 0.019(3) 0.003(2) 0.004(2) 0.002(2)
O2 0.021(3) 0.027(3) 0.025(3) 0.006(2) 0.010(2) 0.009(2)
O12 0.036(4) 0.021(3) 0.031(3) 0.003(2) 0.010(3) 0.008(3)
O13 0.048(4) 0.047(4) 0.031(3) 0.003(3) 0.007(3) 0.025(3)
O9 0.018(3) 0.018(3) 0.034(3) 0.002(2) -0.003(2) -0.001(2)
O19 0.049(5) 0.038(4) 0.055(4) 0.015(3) 0.013(4) -0.004(3)
O20 0.031(4) 0.064(5) 0.027(3) -0.014(3) 0.002(3) -0.011(3)
O18 0.053(3) 0.053(3) 0.054(3) -0.007(2) 0.022(2) 0.001(2)
O10 0.032(3) 0.024(3) 0.034(3) 0.007(3) 0.011(3) -0.013(3)
O11 0.021(3) 0.027(3) 0.027(3) 0.006(2) -0.005(2) -0.006(3)
O3 0.027(3) 0.013(3) 0.027(3) -0.008(2) 0.012(2) -0.002(2)
O23 0.044(4) 0.072(5) 0.039(4) 0.000(4) 0.033(3) 0.000(4)
O21 0.043(4) 0.077(6) 0.044(4) 0.001(4) 0.016(4) -0.004(4)
N3 0.068(3) 0.069(3) 0.070(3) -0.011(3) 0.017(3) 0.005(3)
N1 0.023(4) 0.027(4) 0.022(3) 0.005(3) 0.005(3) -0.005(3)
N2 0.018(3) 0.020(3) 0.034(4) 0.006(3) 0.002(3) 0.003(3)
C44 0.029(5) 0.054(6) 0.021(4) -0.014(4) 0.000(4) -0.017(5)
C5 0.013(4) 0.027(4) 0.017(4) -0.001(3) -0.010(3) -0.001(3)
C18 0.020(4) 0.027(4) 0.030(4) -0.009(4) 0.004(3) -0.007(4)
C17 0.005(3) 0.033(4) 0.036(5) 0.007(4) 0.002(3) -0.004(3)
C38 0.030(5) 0.026(4) 0.032(5) 0.006(4) 0.012(4) -0.008(4)
C30 0.016(4) 0.027(4) 0.039(5) 0.011(4) 0.003(4) 0.008(4)
C37 0.031(5) 0.025(4) 0.029(4) 0.006(4) 0.007(4) -0.013(4)
C28 0.064(7) 0.047(6) 0.047(6) 0.021(5) 0.039(6) 0.028(5)
C4 0.013(4) 0.014(3) 0.027(4) -0.003(3) 0.007(3) -0.002(3)
C29 0.028(4) 0.043(4) 0.047(4) 0.008(3) 0.014(3) 0.015(3)
C45 0.023(5) 0.029(5) 0.039(5) -0.006(4) 0.003(4) -0.004(4)
C32 0.031(5) 0.035(5) 0.034(5) 0.008(4) 0.005(4) 0.014(4)
C6 0.010(4) 0.031(4) 0.033(4) 0.006(4) 0.005(3) -0.009(3)
C31 0.025(5) 0.023(4) 0.045(5) 0.006(4) 0.005(4) 0.009(4)
C16 0.018(4) 0.050(6) 0.034(5) 0.004(4) -0.003(4) 0.002(4)
C15 0.021(4) 0.062(6) 0.029(5) 0.006(4) 0.017(4) -0.002(4)
C14 0.018(4) 0.054(6) 0.033(5) 0.002(4) 0.013(4) -0.003(4)
C7 0.010(4) 0.019(4) 0.033(4) 0.010(3) 0.005(3) -0.002(3)
C8 0.017(4) 0.024(4) 0.012(3) 0.007(3) 0.003(3) 0.000(3)
C13 0.018(4) 0.024(4) 0.019(4) 0.002(3) 0.005(3) -0.008(3)
C9 0.018(4) 0.026(4) 0.014(4) 0.004(3) 0.004(3) 0.002(3)
C10 0.020(4) 0.025(4) 0.039(5) 0.001(4) 0.004(4) -0.012(4)
C11 0.018(4) 0.035(5) 0.030(4) 0.016(4) 0.008(3) 0.002(4)
C1 0.021(4) 0.007(3) 0.019(4) 0.003(3) 0.008(3) 0.003(3)
C3 0.006(3) 0.022(4) 0.023(4) 0.001(3) -0.003(3) -0.001(3)
C19 0.014(4) 0.034(5) 0.039(5) -0.012(4) -0.006(4) -0.003(4)
C20 0.017(3) 0.024(3) 0.038(4) 0.006(3) 0.003(3) -0.008(3)
C24 0.015(4) 0.025(4) 0.024(4) 0.014(3) 0.002(3) 0.000(3)
C23 0.019(4) 0.022(4) 0.030(4) 0.006(3) 0.001(3) -0.005(3)
C35 0.026(5) 0.050(6) 0.040(5) 0.003(4) 0.013(4) -0.001(4)
C34 0.040(6) 0.103(10) 0.025(5) 0.005(6) 0.004(4) -0.002(6)
C22 0.016(4) 0.027(4) 0.025(4) 0.009(3) 0.000(3) 0.001(3)
C21 0.018(4) 0.029(4) 0.028(4) 0.007(4) 0.008(3) -0.006(3)
C2 0.025(4) 0.023(4) 0.012(3) 0.008(3) 0.004(3) 0.004(3)
C27 0.017(4) 0.020(4) 0.040(5) 0.004(4) -0.004(4) 0.005(3)
C33 0.010(4) 0.075(7) 0.026(5) 0.005(5) -0.003(3) 0.000(4)
C25 0.024(2) 0.026(2) 0.0257(19) 0.0004(10) 0.0070(11) 0.0010(10)
C26 0.018(4) 0.031(5) 0.029(4) 0.003(4) 0.002(3) 0.009(4)
C40 0.017(4) 0.044(6) 0.042(5) 0.013(4) -0.006(4) -0.010(4)
C39 0.020(3) 0.034(4) 0.039(4) 0.009(3) -0.004(3) -0.009(3)
C36 0.011(4) 0.048(6) 0.035(5) 0.017(4) 0.000(3) -0.009(4)
C12 0.026(4) 0.027(4) 0.019(4) 0.008(3) 0.007(3) 0.006(4)
C41 0.061(3) 0.062(3) 0.064(3) -0.008(3) 0.018(3) 0.004(3)
C42 0.144(17) 0.069(10) 0.184(18) 0.004(12) 0.011(14) 0.016(11)
C43 0.122(15) 0.141(16) 0.077(7) 0.003(11) 0.011(10) -0.018(13)
C43A 0.08(2) 0.07(2) 0.08(2) 0.010(15) 0.037(17) 0.031(16)
N3A 0.065(4) 0.065(3) 0.067(4) -0.006(3) 0.017(3) 0.003(3)
C42A 0.09(2) 0.11(3) 0.09(2) 0.003(16) 0.063(19) -0.007(16)
C41A 0.061(3) 0.063(3) 0.063(3) -0.007(3) 0.021(3) 0.004(3)

loop_
_atom_type_symbol
_atom_type_description
_atom_type_scat_dispersion_real
_atom_type_scat_dispersion_imag
_atom_type_scat_source
C C 0.0030 0.0020 'International Tables Vol C Tables 4.2.6.8 and 6.1.1.4'
H H 0.0000 0.0000 'International Tables Vol C Tables 4.2.6.8 and 6.1.1.4'
Co Co 0.3490 0.9720 'International Tables Vol C Tables 4.2.6.8 and 6.1.1.4'
N N 0.0060 0.0030 'International Tables Vol C Tables 4.2.6.8 and 6.1.1.4'
O O 0.0110 0.0060 'International Tables Vol C Tables 4.2.6.8 and 6.1.1.4'

loop_
_geom_angle_atom_site_label_1
_geom_angle_atom_site_label_2
_geom_angle_atom_site_label_3
_geom_angle
_geom_angle_site_symmetry_1
_geom_angle_site_symmetry_3
O6 Co2 O2 86.6(2) . .
O6 Co2 O3 87.4(2) . .
O14 Co2 O6 90.4(2) 1_565 .
O14 Co2 O2 169.2(2) 1_565 .
O14 Co2 O3 91.1(2) 1_565 .
O5 Co2 O6 174.2(2) 2_657 .
O5 Co2 O14 93.3(3) 2_657 1_565
O5 Co2 O2 90.5(2) 2_657 .
O5 Co2 O3 88.1(2) 2_657 .
O5 Co2 O23 94.6(3) 2_657 .
O2 Co2 O3 99.2(2) . .
O23 Co2 O6 89.9(3) . .
O23 Co2 O14 89.2(3) . 1_565
O23 Co2 O2 80.4(3) . .
O23 Co2 O3 177.3(2) . .
O17 Co4 O9 95.9(2) 2_556 .
O17 Co4 O19 87.4(3) 2_556 .
O17 Co4 O20 83.1(3) 2_556 .
O17 Co4 O18 171.4(3) 2_556 .
O17 Co4 O10 97.5(3) 2_556 .
O9 Co4 O20 178.7(2) . .
O19 Co4 O9 88.5(3) . .
O19 Co4 O20 90.8(3) . .
O19 Co4 O18 88.4(3) . .
O18 Co4 O9 91.4(3) . .
O18 Co4 O20 89.6(3) . .
O10 Co4 O9 91.5(2) . .
O10 Co4 O19 175.1(3) . .
O10 Co4 O20 89.3(3) . .
O10 Co4 O18 86.7(3) . .
O16 Co3 O8 90.3(3) 2_556 .
O16 Co3 O12 177.3(2) 2_556 .
O16 Co3 O9 93.1(2) 2_556 .
O16 Co3 O11 92.3(3) 2_556 .
O16 Co3 O21 90.9(3) 2_556 .
O8 Co3 O9 91.2(2) . .
O8 Co3 O21 87.3(3) . .
O12 Co3 O8 89.3(3) . .
O12 Co3 O9 89.6(2) . .
O12 Co3 O11 87.7(2) . .
O12 Co3 O21 86.4(3) . .
O11 Co3 O8 173.2(2) . .
O11 Co3 O9 95.0(2) . .
O11 Co3 O21 86.3(3) . .
O21 Co3 O9 175.8(3) . .
O4 Co1 O7 100.8(2) 2_657 3_667
O4 Co1 O24 89.7(2) 2_657 .
O4 Co1 O1 100.3(2) 2_657 .
O4 Co1 O1 173.8(2) 2_657 3_667
O4 Co1 O3 93.9(2) 2_657 .
O7 Co1 O1 84.69(19) 3_667 3_667
O24 Co1 O7 90.6(2) . 3_667
O24 Co1 O1 93.1(2) . 3_667
O24 Co1 O1 168.9(2) . .
O24 Co1 O3 99.9(2) . .
O1 Co1 O7 82.8(2) . 3_667
O1 Co1 O1 77.5(2) . 3_667
O3 Co1 O7 162.0(2) . 3_667
O3 Co1 O1 84.5(2) . .
O3 Co1 O1 80.24(19) . 3_667
C38 O16 Co3 132.3(5) . 2_546
C19 O8 Co3 128.7(6) . .
C38 O17 Co4 135.9(6) . 2_546
C3 O6 Co2 132.4(5) . .
C31 O14 Co2 127.3(5) . 1_545
C2 O5 Co2 131.7(5) . 2_647
C2 O4 Co1 133.2(5) . 2_647
C3 O7 Co1 131.0(5) . 3_667
Co1 O1 Co1 102.5(2) . 3_667
C1 O1 Co1 126.4(4) . 3_667
C1 O1 Co1 127.1(4) . .
C1 O2 Co2 127.1(5) . .
C27 O12 Co3 131.0(5) . .
Co4 O9 Co3 110.1(3) . .
C41 O18 Co4 126.3(8) . .
C41A O18 Co4 159(2) . .
C20 O10 Co4 129.5(5) . .
C20 O11 Co3 134.3(5) . .
Co1 O3 Co2 112.4(3) . .
C41 N3 C42 118.3(10) . .
C43 N3 C41 121.7(10) . .
C43 N3 C42 120.0(10) . .
C7 N1 C6 118.1(7) . .
C24 N2 C23 118.4(7) . .
C18 C44 C45 120.5(8) . .
C17 C5 C4 119.8(7) . .
C17 C5 C6 117.9(7) . .
C4 C5 C6 121.9(7) . .
C44 C18 C17 120.0(7) . .
C44 C18 C19 122.6(8) . .
C17 C18 C19 117.3(7) . .
C5 C17 C18 119.0(7) . .
O16 C38 C37 115.1(7) . .
O17 C38 O16 127.1(8) . .
O17 C38 C37 117.7(8) . .
C29 C30 C32 119.3(8) . .
C29 C30 C31 120.1(8) . .
C32 C30 C31 120.6(8) . .
C39 C37 C38 121.2(8) . .
C36 C37 C38 120.0(7) . .
C36 C37 C39 118.8(7) . .
C26 C28 C29 118.4(9) . .
C5 C4 C3 120.2(7) . .
C45 C4 C5 117.9(7) . .
C45 C4 C3 120.9(7) . .
C30 C29 C28 121.5(9) . .
C4 C45 C44 122.8(8) . .
C30 C32 C25 121.0(8) . .
N1 C6 C5 115.6(7) . .
N1 C6 C16 121.4(8) . .
C16 C6 C5 122.8(7) . .
O14 C31 C30 118.1(8) . .
O15 C31 O14 124.0(8) . .
O15 C31 C30 117.9(8) . .
C15 C16 C6 118.2(8) . .
C14 C15 C16 120.8(8) . .
C15 C14 C7 119.8(8) . .
N1 C7 C14 121.4(7) . .
N1 C7 C8 116.0(7) . .
C14 C7 C8 122.6(7) . .
C13 C8 C7 118.8(7) . .
C13 C8 C9 120.5(7) . .
C9 C8 C7 120.3(6) . .
C8 C13 C12 120.8(7) . .
C8 C9 C1 122.2(7) . .
C10 C9 C8 117.8(7) . .
C10 C9 C1 119.6(7) . .
C11 C10 C9 121.8(8) . .
C10 C11 C12 120.9(8) . .
O1 C1 C9 116.4(6) . .
O2 C1 O1 124.1(6) . .
O2 C1 C9 119.5(6) . .
O6 C3 O7 123.6(7) . .
O6 C3 C4 117.3(6) . .
O7 C3 C4 119.1(7) . .
O22 C19 C18 117.1(8) . .
O8 C19 O22 126.1(8) . .
O8 C19 C18 116.8(8) . .
O10 C20 C21 116.2(7) . .
O11 C20 O10 127.3(7) . .
O11 C20 C21 116.4(7) . .
N2 C24 C33 124.8(8) . .
N2 C24 C25 118.3(7) . .
C33 C24 C25 116.9(7) . .
N2 C23 C35 122.5(8) . .
N2 C23 C22 119.5(7) . .
C35 C23 C22 117.6(8) . .
C23 C35 C34 116.2(9) . .
C33 C34 C35 119.2(9) . .
C21 C22 C23 122.4(7) . .
C36 C22 C23 118.3(7) . .
C36 C22 C21 119.3(7) . .
C22 C21 C20 125.2(7) . .
C40 C21 C20 116.4(7) . .
C40 C21 C22 118.3(7) . .
O5 C2 C12 115.3(7) . .
O4 C2 O5 126.8(7) . .
O4 C2 C12 117.9(7) . .
O12 C27 C26 115.4(7) . .
O13 C27 O12 125.2(8) . .
O13 C27 C26 119.2(8) . .
C34 C33 C24 118.9(8) . .
C32 C25 C24 119.8(7) . .
C32 C25 C26 119.3(8) . .
C26 C25 C24 120.9(7) . .
C28 C26 C27 115.3(8) . .
C28 C26 C25 120.4(8) . .
C25 C26 C27 124.0(8) . .
C39 C40 C21 122.4(8) . .
C40 C39 C37 119.3(8) . .
C37 C36 C22 121.6(8) . .
C13 C12 C2 120.9(7) . .
C11 C12 C13 118.0(7) . .
C11 C12 C2 121.0(7) . .
O18 C41 N3 126.7(12) . .
C42A N3A C43A 118.9(13) . .
C41A N3A C43A 119.1(13) . .
C41A N3A C42A 122.0(13) . .
O18 C41A N3A 116(2) . .

loop_
_geom_bond_atom_site_label_1
_geom_bond_atom_site_label_2
_geom_bond_distance
_geom_bond_site_symmetry_2
Co2 O6 2.130(5) .
Co2 O14 2.097(6) 1_565
Co2 O5 2.051(6) 2_657
Co2 O2 2.131(5) .
Co2 O3 2.145(5) .
Co2 O23 2.084(6) .
Co4 O17 2.075(6) 2_556
Co4 O9 2.126(6) .
Co4 O19 2.098(7) .
Co4 O20 2.155(7) .
Co4 O18 2.125(7) .
Co4 O10 2.087(6) .
Co3 O16 2.043(6) 2_556
Co3 O8 2.095(6) .
Co3 O12 2.064(6) .
Co3 O9 2.207(6) .
Co3 O11 2.089(6) .
Co3 O21 2.163(8) .
Co1 O4 2.042(6) 2_657
Co1 O7 2.131(5) 3_667
Co1 O24 2.046(5) .
Co1 O1 2.120(5) .
Co1 O1 2.210(5) 3_667
Co1 O3 2.112(6) .
O22 C19 1.247(10) .
O16 C38 1.257(10) .
O8 C19 1.220(11) .
O17 C38 1.234(10) .
O6 C3 1.255(9) .
O14 C31 1.256(11) .
O5 C2 1.273(10) .
O15 C31 1.250(11) .
O4 C2 1.244(9) .
O7 C3 1.274(9) .
O1 C1 1.290(8) .
O2 C1 1.243(9) .
O12 C27 1.253(10) .
O13 C27 1.252(10) .
O18 C41 1.205(12) .
O18 C41A 1.209(19) .
O10 C20 1.272(10) .
O11 C20 1.253(10) .
N3 C41 1.450(12) .
N3 C42 1.464(13) .
N3 C43 1.431(13) .
N1 C6 1.387(10) .
N1 C7 1.352(10) .
N2 C24 1.314(10) .
N2 C23 1.364(11) .
C44 C18 1.376(12) .
C44 C45 1.392(12) .
C5 C17 1.417(11) .
C5 C4 1.451(11) .
C5 C6 1.481(11) .
C18 C17 1.434(11) .
C18 C19 1.533(11) .
C38 C37 1.517(11) .
C30 C29 1.353(13) .
C30 C32 1.373(12) .
C30 C31 1.510(11) .
C37 C39 1.409(12) .
C37 C36 1.385(11) .
C28 C29 1.416(13) .
C28 C26 1.376(13) .
C4 C45 1.375(12) .
C4 C3 1.475(10) .
C32 C25 1.388(12) .
C6 C16 1.393(12) .
C16 C15 1.383(12) .
C15 C14 1.346(12) .
C14 C7 1.395(11) .
C7 C8 1.509(10) .
C8 C13 1.389(10) .
C8 C9 1.423(10) .
C13 C12 1.417(11) .
C9 C10 1.391(11) .
C9 C1 1.485(10) .
C10 C11 1.385(11) .
C11 C12 1.401(11) .
C20 C21 1.496(11) .
C24 C33 1.373(12) .
C24 C25 1.529(11) .
C23 C35 1.386(12) .
C23 C22 1.491(11) .
C35 C34 1.478(14) .
C34 C33 1.348(14) .
C22 C21 1.408(11) .
C22 C36 1.394(11) .
C21 C40 1.391(12) .
C2 C12 1.486(10) .
C27 C26 1.504(11) .
C25 C26 1.390(12) .
C40 C39 1.371(12) .
C43A N3A 1.467(17) .
N3A C42A 1.444(16) .
N3A C41A 1.434(17) .

loop_
_geom_torsion_atom_site_label_1
_geom_torsion_atom_site_label_2
_geom_torsion_atom_site_label_3
_geom_torsion_atom_site_label_4
_geom_torsion
_geom_torsion_site_symmetry_1
_geom_torsion_site_symmetry_2
_geom_torsion_site_symmetry_3
_geom_torsion_site_symmetry_4
Co2 O6 C3 O7 -15.4(11) . . . .
Co2 O6 C3 C4 166.8(5) . . . .
Co2 O14 C31 O15 1.3(14) 1_545 . . .
Co2 O14 C31 C30 -178.3(6) 1_545 . . .
Co2 O5 C2 O4 6.2(13) 2_647 . . .
Co2 O5 C2 C12 -176.1(5) 2_647 . . .
Co2 O2 C1 O1 12.8(11) . . . .
Co2 O2 C1 C9 -167.0(5) . . . .
Co4 O17 C38 O16 -12.8(17) 2_546 . . .
Co4 O17 C38 C37 165.5(6) 2_546 . . .
Co4 O18 C41 N3 157.5(11) . . . .
Co4 O18 C41A N3A 119(4) . . . .
Co4 O10 C20 O11 -15.6(13) . . . .
Co4 O10 C20 C21 161.9(5) . . . .
Co3 O16 C38 O17 -9.9(15) 2_546 . . .
Co3 O16 C38 C37 171.8(6) 2_546 . . .
Co3 O8 C19 O22 3.9(14) . . . .
Co3 O8 C19 C18 -176.4(5) . . . .
Co3 O12 C27 O13 13.3(13) . . . .
Co3 O12 C27 C26 -172.0(5) . . . .
Co3 O11 C20 O10 -17.9(14) . . . .
Co3 O11 C20 C21 164.5(5) . . . .
Co1 O4 C2 O5 26.0(13) 2_647 . . .
Co1 O4 C2 C12 -151.7(6) 2_647 . . .
Co1 O7 C3 O6 103.8(8) 3_667 . . .
Co1 O7 C3 C4 -78.4(8) 3_667 . . .
Co1 O1 C1 O2 -109.3(7) 3_667 . . .
Co1 O1 C1 O2 44.2(10) . . . .
Co1 O1 C1 C9 70.5(8) 3_667 . . .
Co1 O1 C1 C9 -136.0(5) . . . .
O16 C38 C37 C39 8.8(13) . . . .
O16 C38 C37 C36 -173.7(9) . . . .
O17 C38 C37 C39 -169.7(9) . . . .
O17 C38 C37 C36 7.8(13) . . . .
O5 C2 C12 C13 -176.8(7) . . . .
O5 C2 C12 C11 5.2(11) . . . .
O4 C2 C12 C13 1.1(11) . . . .
O4 C2 C12 C11 -176.9(8) . . . .
O12 C27 C26 C28 -131.9(9) . . . .
O12 C27 C26 C25 42.6(12) . . . .
O13 C27 C26 C28 43.2(13) . . . .
O13 C27 C26 C25 -142.4(9) . . . .
O10 C20 C21 C22 151.2(9) . . . .
O10 C20 C21 C40 -34.1(12) . . . .
O11 C20 C21 C22 -30.9(13) . . . .
O11 C20 C21 C40 143.7(9) . . . .
N1 C6 C16 C15 3.2(14) . . . .
N1 C7 C8 C13 -120.6(8) . . . .
N1 C7 C8 C9 52.2(10) . . . .
N2 C24 C33 C34 0.2(16) . . . .
N2 C24 C25 C32 -126.9(9) . . . .
N2 C24 C25 C26 51.8(11) . . . .
N2 C23 C35 C34 -0.7(14) . . . .
N2 C23 C22 C21 -60.7(12) . . . .
N2 C23 C22 C36 117.4(9) . . . .
C44 C18 C17 C5 1.2(12) . . . .
C44 C18 C19 O22 -6.1(13) . . . .
C44 C18 C19 O8 174.2(9) . . . .
C5 C4 C45 C44 -0.8(13) . . . .
C5 C4 C3 O6 -39.1(10) . . . .
C5 C4 C3 O7 142.9(7) . . . .
C5 C6 C16 C15 177.8(9) . . . .
C18 C44 C45 C4 0.9(15) . . . .
C17 C5 C4 C45 0.9(11) . . . .
C17 C5 C4 C3 169.3(7) . . . .
C17 C5 C6 N1 126.3(8) . . . .
C17 C5 C6 C16 -48.6(12) . . . .
C17 C18 C19 O22 169.7(8) . . . .
C17 C18 C19 O8 -10.0(12) . . . .
C38 C37 C39 C40 -176.0(9) . . . .
C38 C37 C36 C22 179.7(8) . . . .
C30 C32 C25 C24 -177.4(8) . . . .
C30 C32 C25 C26 3.9(14) . . . .
C4 C5 C17 C18 -1.1(11) . . . .
C4 C5 C6 N1 -46.8(11) . . . .
C4 C5 C6 C16 138.4(9) . . . .
C29 C30 C32 C25 -4.6(14) . . . .
C29 C30 C31 O14 -174.7(9) . . . .
C29 C30 C31 O15 5.7(14) . . . .
C29 C28 C26 C27 173.3(9) . . . .
C29 C28 C26 C25 -1.3(16) . . . .
C45 C44 C18 C17 -1.1(14) . . . .
C45 C44 C18 C19 174.6(8) . . . .
C45 C4 C3 O6 128.9(8) . . . .
C45 C4 C3 O7 -49.0(11) . . . .
C32 C30 C29 C28 2.4(15) . . . .
C32 C30 C31 O14 3.6(13) . . . .
C32 C30 C31 O15 -176.0(10) . . . .
C32 C25 C26 C28 -0.8(14) . . . .
C32 C25 C26 C27 -175.0(8) . . . .
C6 N1 C7 C14 1.5(12) . . . .
C6 N1 C7 C8 179.7(7) . . . .
C6 C5 C17 C18 -174.3(7) . . . .
C6 C5 C4 C45 173.9(8) . . . .
C6 C5 C4 C3 -17.7(11) . . . .
C6 C16 C15 C14 -5.1(15) . . . .
C31 C30 C29 C28 -179.3(9) . . . .
C31 C30 C32 C25 177.1(8) . . . .
C16 C15 C14 C7 5.2(15) . . . .
C15 C14 C7 N1 -3.4(14) . . . .
C15 C14 C7 C8 178.5(9) . . . .
C14 C7 C8 C13 57.7(11) . . . .
C14 C7 C8 C9 -129.5(9) . . . .
C7 N1 C6 C5 -176.3(7) . . . .
C7 N1 C6 C16 -1.5(12) . . . .
C7 C8 C13 C12 173.9(7) . . . .
C7 C8 C9 C10 -173.9(7) . . . .
C7 C8 C9 C1 13.0(11) . . . .
C8 C13 C12 C11 -1.6(12) . . . .
C8 C13 C12 C2 -179.7(7) . . . .
C8 C9 C10 C11 1.9(12) . . . .
C8 C9 C1 O1 -142.2(7) . . . .
C8 C9 C1 O2 37.6(11) . . . .
C13 C8 C9 C10 -1.2(11) . . . .
C13 C8 C9 C1 -174.3(7) . . . .
C9 C8 C13 C12 1.1(11) . . . .
C9 C10 C11 C12 -2.5(14) . . . .
C10 C9 C1 O1 44.8(10) . . . .
C10 C9 C1 O2 -135.4(8) . . . .
C10 C11 C12 C13 2.3(13) . . . .
C10 C11 C12 C2 -179.7(8) . . . .
C1 C9 C10 C11 175.2(8) . . . .
C3 C4 C45 C44 -169.2(8) . . . .
C19 C18 C17 C5 -174.7(7) . . . .
C20 C21 C40 C39 -171.2(9) . . . .
C24 N2 C23 C35 -0.6(12) . . . .
C24 N2 C23 C22 -174.1(7) . . . .
C24 C25 C26 C28 -179.5(9) . . . .
C24 C25 C26 C27 6.3(13) . . . .
C23 N2 C24 C33 0.9(13) . . . .
C23 N2 C24 C25 -178.9(7) . . . .
C23 C35 C34 C33 1.8(17) . . . .
C23 C22 C21 C20 -7.4(14) . . . .
C23 C22 C21 C40 178.1(9) . . . .
C23 C22 C36 C37 -178.6(9) . . . .
C35 C23 C22 C21 125.5(9) . . . .
C35 C23 C22 C36 -56.4(12) . . . .
C35 C34 C33 C24 -1.6(17) . . . .
C22 C23 C35 C34 172.9(9) . . . .
C22 C21 C40 C39 3.9(15) . . . .
C21 C22 C36 C37 -0.5(14) . . . .
C21 C40 C39 C37 -7.2(16) . . . .
C33 C24 C25 C32 53.3(12) . . . .
C33 C24 C25 C26 -128.1(9) . . . .
C25 C24 C33 C34 -180.0(10) . . . .
C26 C28 C29 C30 0.6(16) . . . .
C39 C37 C36 C22 -2.7(14) . . . .
C36 C37 C39 C40 6.4(15) . . . .
C36 C22 C21 C20 174.6(8) . . . .
C36 C22 C21 C40 0.0(13) . . . .
C42 N3 C41 O18 176.4(16) . . . .
C43 N3 C41 O18 -2(2) . . . .
C43A N3A C41A O18 -4(3) . . . .
C42A N3A C41A O18 176(3) . . . .
